data_8107261
loop_
_publ_author_name
'Zhang, Yanjun'
'Li, Mei'

_publ_section_title
;
 Crystal structure of
 dichlorido-tetrakis((E)-(RS)-1-(2,4-dichlorophenyl)-4,4-dimethyl-2-(1,2,4-triazol-1-yl)pent-1-en-3-ol-\k
 1 N)cadmium(II), C60H68O4N12Cl10Cd
;
_journal_issue 5
_journal_name_full 'Zeitschrift f\"ur Kristallographie - New Crystal Structures'
_journal_page_first 949
_journal_page_last 951
_journal_paper_doi 10.1515/ncrs-2022-0322
_journal_volume 237
_journal_year 2022
_chemical_formula_sum 'C60 H68 Cd Cl10 N12 O4'
_chemical_formula_weight 1488.16
_space_group_crystal_system triclinic
_space_group_IT_number 2
_space_group_name_Hall '-P 1'
_space_group_name_H-M_alt 'P -1'
_atom_sites_solution_hydrogens geom
_cell_angle_alpha 92.113(3)
_cell_angle_beta 99.047(3)
_cell_angle_gamma 106.492(3)
_cell_formula_units_Z 1
_cell_length_a 8.9686(15)
_cell_length_b 13.554(2)
_cell_length_c 15.365(3)
_cell_measurement_reflns_used 2466
_cell_measurement_temperature 296(2)
_cell_measurement_theta_max 23.02
_cell_measurement_theta_min 2.69
_cell_volume 1762.1(5)
_computing_cell_refinement 'SAINT (Bruker, 2009)'
_computing_data_collection 'APEX2 (Bruker, 2009)'
_computing_data_reduction 'SAINT (Bruker, 2009)'
_computing_molecular_graphics 'SHELXTL (Sheldrick, 2008)'
_computing_publication_material 'SHELXTL (Sheldrick, 2008)'
_computing_structure_refinement 'SHELXL-2018/3 (Sheldrick, 2018)'
_computing_structure_solution 'SHELXS-97 (Sheldrick, 2008)'
_diffrn_ambient_temperature 296(2)
_diffrn_measured_fraction_theta_full 0.983
_diffrn_measured_fraction_theta_max 0.979
_diffrn_measurement_device_type 'Bruker APEX-II CCD'
_diffrn_measurement_method '\f and \w scans'
_diffrn_radiation_type MoK\a
_diffrn_radiation_wavelength 0.71073
_diffrn_reflns_av_R_equivalents 0.0239
_diffrn_reflns_av_unetI/netI 0.0574
_diffrn_reflns_Laue_measured_fraction_full 0.983
_diffrn_reflns_Laue_measured_fraction_max 0.979
_diffrn_reflns_limit_h_max 10
_diffrn_reflns_limit_h_min -9
_diffrn_reflns_limit_k_max 16
_diffrn_reflns_limit_k_min -16
_diffrn_reflns_limit_l_max 16
_diffrn_reflns_limit_l_min -18
_diffrn_reflns_number 9011
_diffrn_reflns_point_group_measured_fraction_full 0.983
_diffrn_reflns_point_group_measured_fraction_max 0.979
_diffrn_reflns_theta_full 25.242
_diffrn_reflns_theta_max 25.398
_diffrn_reflns_theta_min 1.981
_exptl_absorpt_coefficient_mu 0.741
_exptl_absorpt_correction_T_max 0.899
_exptl_absorpt_correction_T_min 0.790
_exptl_absorpt_correction_type multi-scan
_exptl_absorpt_process_details '(SADABS; Sheldrick, 2009)'
_exptl_crystal_colour colourless
_exptl_crystal_density_diffrn 1.402
_exptl_crystal_density_method 'not measured'
_exptl_crystal_description rodlike
_exptl_crystal_F_000 762
_exptl_crystal_size_max 0.378
_exptl_crystal_size_mid 0.265
_exptl_crystal_size_min 0.143
_refine_diff_density_max 0.357
_refine_diff_density_min -0.492
_refine_diff_density_rms 0.065
_refine_ls_extinction_coef .
_refine_ls_extinction_method none
_refine_ls_goodness_of_fit_ref 1.018
_refine_ls_hydrogen_treatment constr
_refine_ls_matrix_type full
_refine_ls_number_parameters 402
_refine_ls_number_reflns 6347
_refine_ls_number_restraints 0
_refine_ls_restrained_S_all 1.018
_refine_ls_R_factor_all 0.0571
_refine_ls_R_factor_gt 0.0436
_refine_ls_shift/su_max 0.001
_refine_ls_shift/su_mean 0.000
_refine_ls_structure_factor_coef Fsqd
_refine_ls_weighting_details 'w=1/[\s^2^(Fo^2^)+(0.0538P)^2^] where P=(Fo^2^+2Fc^2^)/3'
_refine_ls_weighting_scheme calc
_refine_ls_wR_factor_gt 0.1041
_refine_ls_wR_factor_ref 0.1130
_reflns_Friedel_coverage 0.000
_reflns_Friedel_fraction_full .
_reflns_Friedel_fraction_max .
_reflns_number_gt 5112
_reflns_number_total 6347
_reflns_threshold_expression 'I > 2\s(I)'
_cod_data_source_file suppl_j_ncrs-2022-0322_suppl.cif
_cod_data_source_block 1
_cod_database_code 8107261
_shelx_space_group_comment
; 
The symmetry employed for this shelxl refinement is uniquely defined 
by the following loop, which should always be used as a source of 
symmetry information in preference to the above space-group names. 
They are only intended as comments. 
;
_shelx_estimated_absorpt_t_min 0.767
_shelx_estimated_absorpt_t_max 0.901

loop_
_space_group_symop_operation_xyz
'x, y, z'
'-x, -y, -z'

loop_
_atom_site_label
_atom_site_type_symbol
_atom_site_fract_x
_atom_site_fract_y
_atom_site_fract_z
_atom_site_U_iso_or_equiv
_atom_site_adp_type
_atom_site_occupancy
_atom_site_site_symmetry_order
_atom_site_calc_flag
_atom_site_refinement_flags_posn
_atom_site_refinement_flags_adp
_atom_site_refinement_flags_occupancy
_atom_site_disorder_assembly
_atom_site_disorder_group
C1 C -0.1848(4) 0.0788(3) 0.6469(2) 0.0426(9) Uani 1 1 d . . . . .
H1 H -0.281390 0.033638 0.619901 0.051 Uiso 1 1 calc R U . . .
C2 C 0.0505(5) 0.1665(3) 0.6764(3) 0.0594(11) Uani 1 1 d . . . . .
H2 H 0.156000 0.194307 0.671532 0.071 Uiso 1 1 calc R U . . .
C3 C -0.2730(4) 0.1417(3) 0.7790(2) 0.0350(8) Uani 1 1 d . . . . .
C4 C -0.3702(4) 0.0414(3) 0.8052(2) 0.0404(8) Uani 1 1 d . . . . .
H4 H -0.454707 0.055959 0.832026 0.048 Uiso 1 1 calc R U . . .
C5 C -0.2809(5) -0.0133(3) 0.8728(2) 0.0581(11) Uani 1 1 d . . . . .
C6 C -0.1923(7) 0.0642(4) 0.9510(3) 0.0901(17) Uani 1 1 d . . . . .
H6A H -0.148269 0.029440 0.997029 0.135 Uiso 1 1 calc R U . . .
H6B H -0.263750 0.095952 0.972798 0.135 Uiso 1 1 calc R U . . .
H6C H -0.108830 0.116321 0.932416 0.135 Uiso 1 1 calc R U . . .
C7 C -0.4035(7) -0.1011(4) 0.9039(3) 0.0884(16) Uani 1 1 d . . . . .
H7A H -0.459655 -0.149940 0.854488 0.133 Uiso 1 1 calc R U . . .
H7B H -0.476430 -0.073914 0.929206 0.133 Uiso 1 1 calc R U . . .
H7C H -0.351662 -0.134878 0.947616 0.133 Uiso 1 1 calc R U . . .
C8 C -0.1655(6) -0.0578(4) 0.8316(3) 0.0823(15) Uani 1 1 d . . . . .
H8A H -0.078406 -0.002225 0.820726 0.123 Uiso 1 1 calc R U . . .
H8B H -0.219174 -0.097468 0.776857 0.123 Uiso 1 1 calc R U . . .
H8C H -0.126911 -0.101352 0.871586 0.123 Uiso 1 1 calc R U . . .
C9 C -0.2722(4) 0.2353(3) 0.8062(2) 0.0404(8) Uani 1 1 d . . . . .
H9 H -0.198667 0.290547 0.788161 0.049 Uiso 1 1 calc R U . . .
C10 C -0.3782(4) 0.2606(3) 0.8631(2) 0.0388(8) Uani 1 1 d . . . . .
C11 C -0.3159(5) 0.3202(3) 0.9427(2) 0.0470(9) Uani 1 1 d . . . . .
C12 C -0.4116(6) 0.3505(3) 0.9944(3) 0.0599(11) Uani 1 1 d . . . . .
H12 H -0.368273 0.389870 1.048123 0.072 Uiso 1 1 calc R U . . .
C13 C -0.5701(6) 0.3214(3) 0.9648(3) 0.0565(11) Uani 1 1 d . . . . .
C14 C -0.6371(5) 0.2604(3) 0.8871(3) 0.0595(11) Uani 1 1 d . . . . .
H14 H -0.746127 0.239099 0.868814 0.071 Uiso 1 1 calc R U . . .
C15 C -0.5395(5) 0.2315(3) 0.8366(2) 0.0492(10) Uani 1 1 d . . . . .
H15 H -0.583929 0.191417 0.783347 0.059 Uiso 1 1 calc R U . . .
C16 C 0.3162(4) 0.1650(3) 0.4569(2) 0.0409(8) Uani 1 1 d . . . . .
H16 H 0.378303 0.130027 0.489499 0.049 Uiso 1 1 calc R U . . .
C17 C 0.1280(5) 0.2161(3) 0.4011(3) 0.0593(11) Uani 1 1 d . . . . .
H17 H 0.026170 0.221812 0.387796 0.071 Uiso 1 1 calc R U . . .
C18 C 0.5233(4) 0.2780(2) 0.3822(2) 0.0342(7) Uani 1 1 d . . . . .
C19 C 0.6609(4) 0.2798(3) 0.4531(2) 0.0381(8) Uani 1 1 d . . . . .
H19 H 0.754299 0.292668 0.424703 0.046 Uiso 1 1 calc R U . . .
C20 C 0.6990(5) 0.3650(3) 0.5301(2) 0.0487(9) Uani 1 1 d . . . . .
C21 C 0.7133(6) 0.4682(3) 0.4915(3) 0.0795(15) Uani 1 1 d . . . . .
H21A H 0.612887 0.467697 0.458331 0.119 Uiso 1 1 calc R U . . .
H21B H 0.790263 0.479713 0.453115 0.119 Uiso 1 1 calc R U . . .
H21C H 0.745745 0.522536 0.538499 0.119 Uiso 1 1 calc R U . . .
C22 C 0.5774(5) 0.3462(4) 0.5914(3) 0.0724(13) Uani 1 1 d . . . . .
H22A H 0.612394 0.398446 0.640068 0.109 Uiso 1 1 calc R U . . .
H22B H 0.565442 0.279467 0.613362 0.109 Uiso 1 1 calc R U . . .
H22C H 0.477883 0.348655 0.559251 0.109 Uiso 1 1 calc R U . . .
C23 C 0.8588(5) 0.3672(4) 0.5840(3) 0.0798(14) Uani 1 1 d . . . . .
H23A H 0.938021 0.383304 0.547063 0.120 Uiso 1 1 calc R U . . .
H23B H 0.852120 0.300768 0.605627 0.120 Uiso 1 1 calc R U . . .
H23C H 0.886605 0.418727 0.633012 0.120 Uiso 1 1 calc R U . . .
C24 C 0.5334(4) 0.3122(3) 0.3034(2) 0.0421(8) Uani 1 1 d . . . . .
H24 H 0.440482 0.312837 0.267037 0.051 Uiso 1 1 calc R U . . .
C25 C 0.6833(4) 0.3497(3) 0.2693(2) 0.0399(8) Uani 1 1 d . . . . .
C26 C 0.7364(4) 0.4498(3) 0.2446(2) 0.0434(9) Uani 1 1 d . . . . .
C27 C 0.8800(4) 0.4869(3) 0.2168(2) 0.0460(9) Uani 1 1 d . . . . .
H27 H 0.913840 0.554450 0.201569 0.055 Uiso 1 1 calc R U . . .
C28 C 0.9716(4) 0.4215(3) 0.2122(2) 0.0446(9) Uani 1 1 d . . . . .
C29 C 0.9183(5) 0.3197(3) 0.2304(2) 0.0510(10) Uani 1 1 d . . . . .
H29 H 0.978282 0.274990 0.223835 0.061 Uiso 1 1 calc R U . . .
C30 C 0.7745(5) 0.2851(3) 0.2584(2) 0.0501(9) Uani 1 1 d . . . . .
H30 H 0.738417 0.216361 0.270221 0.060 Uiso 1 1 calc R U . . .
Cd1 Cd 0.000000 0.000000 0.500000 0.03324(12) Uani 1 2 d S . P . .
Cl1 Cl -0.24504(11) 0.01937(8) 0.38873(6) 0.0543(3) Uani 1 1 d . . . . .
Cl2 Cl -0.11412(14) 0.35692(9) 0.98031(7) 0.0738(3) Uani 1 1 d . . . . .
Cl3 Cl -0.68996(19) 0.35993(11) 1.02901(10) 0.1017(5) Uani 1 1 d . . . . .
Cl4 Cl 0.62325(14) 0.53375(9) 0.25159(8) 0.0729(4) Uani 1 1 d . . . . .
Cl5 Cl 1.15735(12) 0.46744(9) 0.18471(7) 0.0674(3) Uani 1 1 d . . . . .
N1 N -0.0523(3) 0.0953(2) 0.61522(18) 0.0450(7) Uani 1 1 d . . . . .
N2 N -0.1610(3) 0.1356(2) 0.72270(17) 0.0388(7) Uani 1 1 d . . . . .
N3 N -0.0074(4) 0.1937(3) 0.7426(2) 0.0583(9) Uani 1 1 d . . . . .
N4 N 0.1646(3) 0.1481(2) 0.45533(19) 0.0436(7) Uani 1 1 d . . . . .
N5 N 0.3691(3) 0.2396(2) 0.40494(18) 0.0364(6) Uani 1 1 d . . . . .
N6 N 0.2466(4) 0.2743(3) 0.3680(2) 0.0562(9) Uani 1 1 d . . . . .
O1 O -0.4439(3) -0.0306(2) 0.72917(17) 0.0512(7) Uani 1 1 d . . . . .
H1A H -0.529751 -0.022905 0.709118 0.077 Uiso 1 1 calc R U . . .
O2 O 0.6416(3) 0.18272(19) 0.48937(16) 0.0489(6) Uani 1 1 d . . . . .
H2A H 0.662272 0.142582 0.455209 0.073 Uiso 1 1 calc R U . . .

loop_
_atom_site_aniso_label
_atom_site_aniso_U_11
_atom_site_aniso_U_22
_atom_site_aniso_U_33
_atom_site_aniso_U_23
_atom_site_aniso_U_13
_atom_site_aniso_U_12
Cd1 0.0269(2) 0.0402(2) 0.0342(2) 0.00422(15) 0.01143(15) 0.00883(15)
Cl1 0.0426(6) 0.0685(7) 0.0551(6) 0.0032(5) -0.0012(5) 0.0270(5)
Cl4 0.0704(8) 0.0663(7) 0.1010(9) 0.0369(6) 0.0383(7) 0.0341(6)
Cl5 0.0461(6) 0.0865(8) 0.0668(7) 0.0011(6) 0.0285(5) 0.0054(6)
Cl2 0.0619(7) 0.0828(8) 0.0584(6) -0.0170(6) 0.0029(6) -0.0008(6)
Cl3 0.1173(12) 0.1076(11) 0.1110(11) -0.0012(8) 0.0676(10) 0.0578(10)
O1 0.0403(16) 0.0518(16) 0.0548(16) -0.0089(12) -0.0043(13) 0.0114(13)
O2 0.0549(17) 0.0472(15) 0.0544(16) 0.0160(12) 0.0180(13) 0.0245(14)
N5 0.0341(16) 0.0346(16) 0.0400(16) 0.0079(12) 0.0102(13) 0.0068(13)
N2 0.0345(17) 0.0509(18) 0.0317(15) -0.0021(13) 0.0060(13) 0.0140(14)
N1 0.0382(18) 0.061(2) 0.0373(16) -0.0030(15) 0.0091(14) 0.0166(16)
N4 0.0357(17) 0.0468(18) 0.0496(18) 0.0128(14) 0.0146(14) 0.0091(14)
N6 0.0387(19) 0.065(2) 0.076(2) 0.0317(18) 0.0206(17) 0.0225(17)
N3 0.0339(18) 0.085(3) 0.0490(19) -0.0168(17) 0.0081(15) 0.0080(17)
C3 0.0312(18) 0.049(2) 0.0247(16) 0.0010(15) 0.0046(14) 0.0118(16)
C16 0.036(2) 0.041(2) 0.044(2) 0.0124(16) 0.0099(16) 0.0060(16)
C1 0.042(2) 0.049(2) 0.0334(18) -0.0080(16) 0.0057(16) 0.0115(18)
C24 0.035(2) 0.046(2) 0.042(2) 0.0079(16) 0.0083(16) 0.0050(16)
C19 0.0348(19) 0.044(2) 0.0393(19) 0.0096(16) 0.0156(16) 0.0125(16)
C27 0.046(2) 0.045(2) 0.042(2) 0.0070(17) 0.0096(18) 0.0030(18)
C9 0.047(2) 0.041(2) 0.0317(18) 0.0008(15) 0.0102(16) 0.0084(17)
C18 0.0303(18) 0.0313(18) 0.0410(19) 0.0058(14) 0.0115(15) 0.0057(14)
C25 0.039(2) 0.047(2) 0.0332(18) 0.0030(15) 0.0143(16) 0.0064(17)
C12 0.084(3) 0.052(2) 0.045(2) -0.0082(19) 0.022(2) 0.017(2)
C10 0.050(2) 0.0341(19) 0.0365(18) 0.0057(15) 0.0150(17) 0.0139(17)
C11 0.054(2) 0.043(2) 0.043(2) 0.0003(17) 0.0146(18) 0.0106(18)
C14 0.055(3) 0.066(3) 0.067(3) 0.009(2) 0.015(2) 0.031(2)
C4 0.037(2) 0.042(2) 0.0410(19) -0.0018(16) 0.0063(16) 0.0101(16)
C15 0.059(3) 0.051(2) 0.043(2) 0.0000(17) 0.0082(19) 0.026(2)
C28 0.041(2) 0.053(2) 0.0354(19) 0.0024(17) 0.0104(16) 0.0056(18)
C26 0.044(2) 0.048(2) 0.0398(19) 0.0102(17) 0.0109(17) 0.0125(18)
C5 0.079(3) 0.050(2) 0.043(2) 0.0084(18) 0.000(2) 0.022(2)
C29 0.055(3) 0.062(3) 0.045(2) 0.0058(19) 0.0196(19) 0.025(2)
C20 0.045(2) 0.050(2) 0.047(2) -0.0008(18) 0.0032(18) 0.0097(19)
C30 0.053(2) 0.047(2) 0.050(2) 0.0027(18) 0.0184(19) 0.0104(19)
C23 0.054(3) 0.108(4) 0.059(3) -0.009(3) -0.011(2) 0.008(3)
C13 0.075(3) 0.053(2) 0.059(3) 0.013(2) 0.040(2) 0.030(2)
C17 0.039(2) 0.068(3) 0.080(3) 0.031(2) 0.022(2) 0.021(2)
C8 0.086(4) 0.087(4) 0.089(4) 0.015(3) 0.000(3) 0.057(3)
C21 0.103(4) 0.046(3) 0.077(3) -0.014(2) 0.000(3) 0.012(3)
C6 0.123(5) 0.085(4) 0.050(3) 0.007(2) -0.024(3) 0.032(3)
C7 0.117(5) 0.067(3) 0.083(4) 0.032(3) 0.027(3) 0.021(3)
C2 0.035(2) 0.083(3) 0.056(2) -0.009(2) 0.0106(19) 0.010(2)
C22 0.074(3) 0.090(3) 0.053(3) -0.016(2) 0.022(2) 0.020(3)

loop_
_atom_type_symbol
_atom_type_description
_atom_type_scat_dispersion_real
_atom_type_scat_dispersion_imag
_atom_type_scat_source
C C 0.0033 0.0016 'International Tables Vol C Tables 4.2.6.8 and 6.1.1.4'
H H 0.0000 0.0000 'International Tables Vol C Tables 4.2.6.8 and 6.1.1.4'
Cd Cd -0.8075 1.2024 'International Tables Vol C Tables 4.2.6.8 and 6.1.1.4'
Cl Cl 0.1484 0.1585 'International Tables Vol C Tables 4.2.6.8 and 6.1.1.4'
N N 0.0061 0.0033 'International Tables Vol C Tables 4.2.6.8 and 6.1.1.4'
O O 0.0106 0.0060 'International Tables Vol C Tables 4.2.6.8 and 6.1.1.4'

loop_
_geom_angle_atom_site_label_1
_geom_angle_atom_site_label_2
_geom_angle_atom_site_label_3
_geom_angle
_geom_angle_site_symmetry_1
_geom_angle_site_symmetry_3
N4 Cd1 N4 180.00(11) . 2_556
N4 Cd1 N1 88.42(10) . 2_556
N4 Cd1 N1 91.58(10) 2_556 2_556
N4 Cd1 N1 91.58(10) . .
N4 Cd1 N1 88.42(10) 2_556 .
N1 Cd1 N1 180.0 2_556 .
N4 Cd1 Cl1 88.99(8) . 2_556
N4 Cd1 Cl1 91.01(8) 2_556 2_556
N1 Cd1 Cl1 92.48(7) 2_556 2_556
N1 Cd1 Cl1 87.52(7) . 2_556
N4 Cd1 Cl1 91.01(8) . .
N4 Cd1 Cl1 88.99(8) 2_556 .
N1 Cd1 Cl1 87.52(7) 2_556 .
N1 Cd1 Cl1 92.48(7) . .
Cl1 Cd1 Cl1 180.0 2_556 .
C4 O1 H1A 109.5 . .
C19 O2 H2A 109.5 . .
C16 N5 N6 109.1(3) . .
C16 N5 C18 129.5(3) . .
N6 N5 C18 121.3(3) . .
C1 N2 N3 109.6(3) . .
C1 N2 C3 128.8(3) . .
N3 N2 C3 121.6(3) . .
C1 N1 C2 102.1(3) . .
C1 N1 Cd1 128.0(3) . .
C2 N1 Cd1 128.8(2) . .
C16 N4 C17 103.4(3) . .
C16 N4 Cd1 124.4(2) . .
C17 N4 Cd1 129.4(3) . .
C17 N6 N5 102.0(3) . .
C2 N3 N2 102.1(3) . .
C9 C3 N2 116.4(3) . .
C9 C3 C4 126.9(3) . .
N2 C3 C4 116.6(3) . .
N4 C16 N5 110.4(3) . .
N4 C16 H16 124.8 . .
N5 C16 H16 124.8 . .
N1 C1 N2 110.5(3) . .
N1 C1 H1 124.7 . .
N2 C1 H1 124.7 . .
C18 C24 C25 124.1(3) . .
C18 C24 H24 117.9 . .
C25 C24 H24 117.9 . .
O2 C19 C18 111.8(3) . .
O2 C19 C20 108.5(3) . .
C18 C19 C20 115.3(3) . .
O2 C19 H19 106.9 . .
C18 C19 H19 106.9 . .
C20 C19 H19 106.9 . .
C28 C27 C26 118.4(3) . .
C28 C27 H27 120.8 . .
C26 C27 H27 120.8 . .
C3 C9 C10 125.9(3) . .
C3 C9 H9 117.0 . .
C10 C9 H9 117.0 . .
C24 C18 N5 118.0(3) . .
C24 C18 C19 125.6(3) . .
N5 C18 C19 116.3(3) . .
C30 C25 C26 117.1(3) . .
C30 C25 C24 120.8(3) . .
C26 C25 C24 122.1(3) . .
C13 C12 C11 118.5(4) . .
C13 C12 H12 120.8 . .
C11 C12 H12 120.8 . .
C15 C10 C11 117.7(3) . .
C15 C10 C9 121.7(3) . .
C11 C10 C9 120.4(3) . .
C10 C11 C12 121.7(4) . .
C10 C11 Cl2 119.7(3) . .
C12 C11 Cl2 118.6(3) . .
C13 C14 C15 118.7(4) . .
C13 C14 H14 120.6 . .
C15 C14 H14 120.6 . .
O1 C4 C3 111.1(3) . .
O1 C4 C5 107.6(3) . .
C3 C4 C5 115.7(3) . .
O1 C4 H4 107.3 . .
C3 C4 H4 107.3 . .
C5 C4 H4 107.3 . .
C10 C15 C14 121.6(4) . .
C10 C15 H15 119.2 . .
C14 C15 H15 119.2 . .
C27 C28 C29 120.9(3) . .
C27 C28 Cl5 119.7(3) . .
C29 C28 Cl5 119.3(3) . .
C27 C26 C25 122.3(3) . .
C27 C26 Cl4 117.9(3) . .
C25 C26 Cl4 119.7(3) . .
C6 C5 C7 109.5(4) . .
C6 C5 C8 110.2(4) . .
C7 C5 C8 109.1(4) . .
C6 C5 C4 108.4(3) . .
C7 C5 C4 107.7(4) . .
C8 C5 C4 111.9(3) . .
C28 C29 C30 119.2(4) . .
C28 C29 H29 120.4 . .
C30 C29 H29 120.4 . .
C21 C20 C22 109.9(4) . .
C21 C20 C23 109.1(4) . .
C22 C20 C23 108.6(3) . .
C21 C20 C19 108.6(3) . .
C22 C20 C19 113.8(3) . .
C23 C20 C19 106.7(3) . .
C25 C30 C29 121.8(4) . .
C25 C30 H30 119.1 . .
C29 C30 H30 119.1 . .
C20 C23 H23A 109.5 . .
C20 C23 H23B 109.5 . .
H23A C23 H23B 109.5 . .
C20 C23 H23C 109.5 . .
H23A C23 H23C 109.5 . .
H23B C23 H23C 109.5 . .
C12 C13 C14 121.7(4) . .
C12 C13 Cl3 118.6(3) . .
C14 C13 Cl3 119.7(4) . .
N6 C17 N4 115.2(3) . .
N6 C17 H17 122.4 . .
N4 C17 H17 122.4 . .
C5 C8 H8A 109.5 . .
C5 C8 H8B 109.5 . .
H8A C8 H8B 109.5 . .
C5 C8 H8C 109.5 . .
H8A C8 H8C 109.5 . .
H8B C8 H8C 109.5 . .
C20 C21 H21A 109.5 . .
C20 C21 H21B 109.5 . .
H21A C21 H21B 109.5 . .
C20 C21 H21C 109.5 . .
H21A C21 H21C 109.5 . .
H21B C21 H21C 109.5 . .
C5 C6 H6A 109.5 . .
C5 C6 H6B 109.5 . .
H6A C6 H6B 109.5 . .
C5 C6 H6C 109.5 . .
H6A C6 H6C 109.5 . .
H6B C6 H6C 109.5 . .
C5 C7 H7A 109.5 . .
C5 C7 H7B 109.5 . .
H7A C7 H7B 109.5 . .
C5 C7 H7C 109.5 . .
H7A C7 H7C 109.5 . .
H7B C7 H7C 109.5 . .
N3 C2 N1 115.7(3) . .
N3 C2 H2 122.1 . .
N1 C2 H2 122.1 . .
C20 C22 H22A 109.5 . .
C20 C22 H22B 109.5 . .
H22A C22 H22B 109.5 . .
C20 C22 H22C 109.5 . .
H22A C22 H22C 109.5 . .
H22B C22 H22C 109.5 . .

loop_
_geom_bond_atom_site_label_1
_geom_bond_atom_site_label_2
_geom_bond_distance
_geom_bond_site_symmetry_2
Cd1 N4 2.328(3) .
Cd1 N4 2.328(3) 2_556
Cd1 N1 2.336(3) 2_556
Cd1 N1 2.336(3) .
Cd1 Cl1 2.6459(9) 2_556
Cd1 Cl1 2.6459(9) .
Cl4 C26 1.737(4) .
Cl5 C28 1.730(4) .
Cl2 C11 1.731(4) .
Cl3 C13 1.737(4) .
O1 C4 1.436(4) .
O1 H1A 0.8200 .
O2 C19 1.423(4) .
O2 H2A 0.8200 .
N5 C16 1.339(4) .
N5 N6 1.367(4) .
N5 C18 1.436(4) .
N2 C1 1.326(4) .
N2 N3 1.359(4) .
N2 C3 1.441(4) .
N1 C1 1.319(4) .
N1 C2 1.350(5) .
N4 C16 1.309(4) .
N4 C17 1.339(4) .
N6 C17 1.317(5) .
N3 C2 1.299(4) .
C3 C9 1.319(5) .
C3 C4 1.499(5) .
C16 H16 0.9300 .
C1 H1 0.9300 .
C24 C18 1.319(4) .
C24 C25 1.482(4) .
C24 H24 0.9300 .
C19 C18 1.506(5) .
C19 C20 1.549(5) .
C19 H19 0.9800 .
C27 C28 1.376(5) .
C27 C26 1.384(5) .
C27 H27 0.9300 .
C9 C10 1.486(4) .
C9 H9 0.9300 .
C25 C30 1.380(5) .
C25 C26 1.393(5) .
C12 C13 1.360(6) .
C12 C11 1.389(5) .
C12 H12 0.9300 .
C10 C15 1.376(5) .
C10 C11 1.385(5) .
C14 C13 1.375(6) .
C14 C15 1.381(5) .
C14 H14 0.9300 .
C4 C5 1.551(5) .
C4 H4 0.9800 .
C15 H15 0.9300 .
C28 C29 1.380(5) .
C5 C6 1.520(6) .
C5 C7 1.522(6) .
C5 C8 1.538(6) .
C29 C30 1.384(5) .
C29 H29 0.9300 .
C20 C21 1.520(5) .
C20 C22 1.523(5) .
C20 C23 1.531(5) .
C30 H30 0.9300 .
C23 H23A 0.9600 .
C23 H23B 0.9600 .
C23 H23C 0.9600 .
C17 H17 0.9300 .
C8 H8A 0.9600 .
C8 H8B 0.9600 .
C8 H8C 0.9600 .
C21 H21A 0.9600 .
C21 H21B 0.9600 .
C21 H21C 0.9600 .
C6 H6A 0.9600 .
C6 H6B 0.9600 .
C6 H6C 0.9600 .
C7 H7A 0.9600 .
C7 H7B 0.9600 .
C7 H7C 0.9600 .
C2 H2 0.9300 .
C22 H22A 0.9600 .
C22 H22B 0.9600 .
C22 H22C 0.9600 .

loop_
_geom_hbond_atom_site_label_D
_geom_hbond_atom_site_label_H
_geom_hbond_atom_site_label_A
_geom_hbond_distance_DH
_geom_hbond_distance_HA
_geom_hbond_distance_DA
_geom_hbond_angle_DHA
_geom_hbond_site_symmetry_A
_geom_hbond_publ_flag
O1 H1A Cl1 0.82 2.33 3.124(3) 162.0 2_456 yes
O2 H2A Cl1 0.82 2.34 3.138(3) 166.3 1_655 yes

loop_
_geom_torsion_atom_site_label_1
_geom_torsion_atom_site_label_2
_geom_torsion_atom_site_label_3
_geom_torsion_atom_site_label_4
_geom_torsion
_geom_torsion_site_symmetry_1
_geom_torsion_site_symmetry_2
_geom_torsion_site_symmetry_3
_geom_torsion_site_symmetry_4
C16 N5 N6 C17 -0.3(4) . . . .
C18 N5 N6 C17 176.0(3) . . . .
C1 N2 N3 C2 -0.3(4) . . . .
C3 N2 N3 C2 -179.3(3) . . . .
C1 N2 C3 C9 -132.2(4) . . . .
N3 N2 C3 C9 46.7(4) . . . .
C1 N2 C3 C4 51.7(5) . . . .
N3 N2 C3 C4 -129.4(3) . . . .
C17 N4 C16 N5 -0.6(4) . . . .
Cd1 N4 C16 N5 162.1(2) . . . .
N6 N5 C16 N4 0.6(4) . . . .
C18 N5 C16 N4 -175.3(3) . . . .
C2 N1 C1 N2 -0.9(4) . . . .
Cd1 N1 C1 N2 167.7(2) . . . .
N3 N2 C1 N1 0.8(4) . . . .
C3 N2 C1 N1 179.7(3) . . . .
N2 C3 C9 C10 178.9(3) . . . .
C4 C3 C9 C10 -5.5(6) . . . .
C25 C24 C18 N5 -177.2(3) . . . .
C25 C24 C18 C19 5.7(6) . . . .
C16 N5 C18 C24 148.2(4) . . . .
N6 N5 C18 C24 -27.3(5) . . . .
C16 N5 C18 C19 -34.5(5) . . . .
N6 N5 C18 C19 150.0(3) . . . .
O2 C19 C18 C24 -131.9(3) . . . .
C20 C19 C18 C24 103.5(4) . . . .
O2 C19 C18 N5 51.0(4) . . . .
C20 C19 C18 N5 -73.5(4) . . . .
C18 C24 C25 C30 61.5(5) . . . .
C18 C24 C25 C26 -120.3(4) . . . .
C3 C9 C10 C15 -61.5(5) . . . .
C3 C9 C10 C11 122.7(4) . . . .
C15 C10 C11 C12 -0.2(5) . . . .
C9 C10 C11 C12 175.8(3) . . . .
C15 C10 C11 Cl2 178.8(3) . . . .
C9 C10 C11 Cl2 -5.2(5) . . . .
C13 C12 C11 C10 -0.9(6) . . . .
C13 C12 C11 Cl2 -179.8(3) . . . .
C9 C3 C4 O1 133.3(3) . . . .
N2 C3 C4 O1 -51.1(4) . . . .
C9 C3 C4 C5 -103.6(4) . . . .
N2 C3 C4 C5 72.0(4) . . . .
C11 C10 C15 C14 0.0(5) . . . .
C9 C10 C15 C14 -176.0(3) . . . .
C13 C14 C15 C10 1.3(6) . . . .
C26 C27 C28 C29 3.3(5) . . . .
C26 C27 C28 Cl5 -175.8(3) . . . .
C28 C27 C26 C25 1.1(6) . . . .
C28 C27 C26 Cl4 179.1(3) . . . .
C30 C25 C26 C27 -5.0(5) . . . .
C24 C25 C26 C27 176.7(3) . . . .
C30 C25 C26 Cl4 177.1(3) . . . .
C24 C25 C26 Cl4 -1.2(5) . . . .
O1 C4 C5 C6 175.9(4) . . . .
C3 C4 C5 C6 51.0(5) . . . .
O1 C4 C5 C7 -65.7(4) . . . .
C3 C4 C5 C7 169.4(3) . . . .
O1 C4 C5 C8 54.2(4) . . . .
C3 C4 C5 C8 -70.7(4) . . . .
C27 C28 C29 C30 -3.7(6) . . . .
Cl5 C28 C29 C30 175.4(3) . . . .
O2 C19 C20 C21 -177.8(3) . . . .
C18 C19 C20 C21 -51.6(4) . . . .
O2 C19 C20 C22 -55.0(4) . . . .
C18 C19 C20 C22 71.3(4) . . . .
O2 C19 C20 C23 64.7(4) . . . .
C18 C19 C20 C23 -169.1(3) . . . .
C26 C25 C30 C29 4.6(6) . . . .
C24 C25 C30 C29 -177.1(3) . . . .
C28 C29 C30 C25 -0.4(6) . . . .
C11 C12 C13 C14 2.2(6) . . . .
C11 C12 C13 Cl3 -179.6(3) . . . .
C15 C14 C13 C12 -2.4(6) . . . .
C15 C14 C13 Cl3 179.4(3) . . . .
N5 N6 C17 N4 0.0(5) . . . .
C16 N4 C17 N6 0.4(5) . . . .
Cd1 N4 C17 N6 -161.1(3) . . . .
N2 N3 C2 N1 -0.3(5) . . . .
C1 N1 C2 N3 0.7(5) . . . .
Cd1 N1 C2 N3 -167.7(3) . . . .
